data_4326216
loop_
_publ_author_name
'Shun-Ze Zhan'
'Mian Li'
'Xiao-Ping Zhou'
'Jia Ni'
'Xiao-Chun Huang'
'Dan Li'

_publ_section_title
;
 From Simple to Complex: Topological Evolution and Luminescence Variation
 in a Copper(I) Pyridylpyrazolate System Tuned via Second Ligating Spacers
;
_journal_name_full 'Inorganic Chemistry'
_journal_page_first 8879
_journal_page_last 8892
_journal_paper_doi 10.1021/ic200854s
_journal_volume 50
_journal_year 2011
_chemical_formula_moiety 'C13 H9 Cl Cu2 N4'
_chemical_formula_sum 'C13 H9 Cl Cu2 N4'
_chemical_formula_weight 383.77
_chemical_name_systematic
; 
 ? 
;
_space_group_IT_number 2
_symmetry_cell_setting triclinic
_symmetry_space_group_name_Hall '-P 1'
_symmetry_space_group_name_H-M 'P -1'
_atom_sites_solution_hydrogens geom
_atom_sites_solution_primary direct
_atom_sites_solution_secondary difmap
_audit_creation_method SHELXL-97
_cell_angle_alpha 62.417(3)
_cell_angle_beta 76.962(3)
_cell_angle_gamma 66.016(3)
_cell_formula_units_Z 2
_cell_length_a 8.8528(18)
_cell_length_b 9.3074(19)
_cell_length_c 9.786(2)
_cell_measurement_reflns_used 820
_cell_measurement_temperature 293(2)
_cell_measurement_theta_max 27.84
_cell_measurement_theta_min 2.52
_cell_volume 652.3(2)
_computing_cell_refinement 'Bruker SMART'
_computing_data_collection 'Bruker SMART'
_computing_data_reduction 'Bruker SAINT'
_computing_molecular_graphics 'Bruker SHELXTL'
_computing_publication_material 'Bruker SHELXTL'
_computing_structure_refinement 'SHELXL-97 (Sheldrick, 1997)'
_computing_structure_solution 'SHELXS-97 (Sheldrick, 1990)'
_diffrn_ambient_temperature 293(2)
_diffrn_measured_fraction_theta_full 0.985
_diffrn_measured_fraction_theta_max 0.985
_diffrn_measurement_device_type 'CCD area detector'
_diffrn_measurement_method 'phi and omega scans'
_diffrn_radiation_monochromator graphite
_diffrn_radiation_source 'fine-focus sealed tube'
_diffrn_radiation_type MoK\a
_diffrn_radiation_wavelength 0.71073
_diffrn_reflns_av_R_equivalents 0.0158
_diffrn_reflns_av_sigmaI/netI 0.0222
_diffrn_reflns_limit_h_max 10
_diffrn_reflns_limit_h_min -10
_diffrn_reflns_limit_k_max 11
_diffrn_reflns_limit_k_min -11
_diffrn_reflns_limit_l_max 11
_diffrn_reflns_limit_l_min -11
_diffrn_reflns_number 4598
_diffrn_reflns_theta_full 25.00
_diffrn_reflns_theta_max 25.00
_diffrn_reflns_theta_min 2.35
_exptl_absorpt_coefficient_mu 3.456
_exptl_absorpt_correction_T_max 0.6078
_exptl_absorpt_correction_T_min 0.5037
_exptl_absorpt_correction_type multi-scan
_exptl_absorpt_process_details 'SADABS (Sheldrick, 1996)'
_exptl_crystal_colour 'light yellow'
_exptl_crystal_density_diffrn 1.954
_exptl_crystal_description block
_exptl_crystal_F_000 380
_exptl_crystal_size_max 0.23
_exptl_crystal_size_mid 0.18
_exptl_crystal_size_min 0.16
_refine_diff_density_max 0.753
_refine_diff_density_min -0.816
_refine_diff_density_rms 0.103
_refine_ls_extinction_method none
_refine_ls_goodness_of_fit_ref 1.093
_refine_ls_hydrogen_treatment constr
_refine_ls_matrix_type full
_refine_ls_number_parameters 181
_refine_ls_number_reflns 2270
_refine_ls_number_restraints 0
_refine_ls_restrained_S_all 1.093
_refine_ls_R_factor_all 0.0394
_refine_ls_R_factor_gt 0.0357
_refine_ls_shift/su_max 0.002
_refine_ls_shift/su_mean 0.000
_refine_ls_structure_factor_coef Fsqd
_refine_ls_weighting_details 'calc w=1/[\s^2^(Fo^2^)+(0.0651P)^2^+0.1344P] where P=(Fo^2^+2Fc^2^)/3'
_refine_ls_weighting_scheme calc
_refine_ls_wR_factor_gt 0.0955
_refine_ls_wR_factor_ref 0.0982
_reflns_number_gt 2035
_reflns_number_total 2270
_reflns_threshold_expression >2sigma(I)
_cod_data_source_file ic200854s_si_002_3.cif
_cod_data_source_block 2-Cl
_cod_database_code 4326216

loop_
_symmetry_equiv_pos_as_xyz
'x, y, z'
'-x, -y, -z'

loop_
_atom_site_label
_atom_site_type_symbol
_atom_site_fract_x
_atom_site_fract_y
_atom_site_fract_z
_atom_site_U_iso_or_equiv
_atom_site_adp_type
_atom_site_occupancy
_atom_site_symmetry_multiplicity
_atom_site_calc_flag
_atom_site_refinement_flags
Cu1 Cu 0.73419(5) 0.18312(5) 0.08060(4) 0.03985(17) Uani 1 1 d .
Cu2 Cu 0.73923(5) 0.00810(5) 0.45279(4) 0.03984(17) Uani 1 1 d .
Cl1 Cl 0.68839(12) -0.06876(11) 0.26953(10) 0.0451(2) Uani 1 1 d .
N1 N 0.7646(4) 0.8240(3) -0.3400(3) 0.0383(6) Uani 1 1 d .
N2 N 0.7333(3) 0.3203(3) 0.1818(3) 0.0313(6) Uani 1 1 d .
N3 N 0.7346(3) 0.2422(3) 0.3392(3) 0.0318(6) Uani 1 1 d .
N4 N 0.7560(4) 0.2060(4) 0.8694(3) 0.0404(7) Uani 1 1 d .
C1 C 0.8378(4) 0.7093(4) -0.0801(3) 0.0362(7) Uani 1 1 d .
H1 H 0.8913 0.7127 -0.0106 0.043 Uiso 1 1 calc R
C2 C 0.8401(4) 0.8194(4) -0.2340(4) 0.0388(8) Uani 1 1 d .
H2 H 0.8976 0.8948 -0.2657 0.047 Uiso 1 1 calc R
C3 C 0.6821(4) 0.7145(4) -0.2918(4) 0.0382(8) Uani 1 1 d .
H3 H 0.6279 0.7160 -0.3638 0.046 Uiso 1 1 calc R
C4 C 0.6744(4) 0.5989(4) -0.1386(3) 0.0353(7) Uani 1 1 d .
H4 H 0.6152 0.5257 -0.1095 0.042 Uiso 1 1 calc R
C5 C 0.7554(4) 0.5930(4) -0.0289(3) 0.0308(7) Uani 1 1 d .
C6 C 0.7530(4) 0.4720(4) 0.1351(3) 0.0309(7) Uani 1 1 d .
C7 C 0.7699(4) 0.4936(4) 0.2615(3) 0.0338(7) Uani 1 1 d .
H7 H 0.7877 0.5854 0.2615 0.041 Uiso 1 1 calc R
C8 C 0.7543(4) 0.3481(4) 0.3868(3) 0.0307(7) Uani 1 1 d .
C9 C 0.7549(4) 0.2991(4) 0.5538(3) 0.0325(7) Uani 1 1 d .
C13 C 0.8781(5) 0.3049(5) 0.6138(4) 0.0444(9) Uani 1 1 d .
H13 H 0.9628 0.3404 0.5493 0.053 Uiso 1 1 calc R
C12 C 0.8745(5) 0.2575(5) 0.7704(4) 0.0487(9) Uani 1 1 d .
H12 H 0.9588 0.2616 0.8090 0.058 Uiso 1 1 calc R
C11 C 0.6392(5) 0.1972(4) 0.8112(4) 0.0396(8) Uani 1 1 d .
H11 H 0.5573 0.1584 0.8783 0.047 Uiso 1 1 calc R
C10 C 0.6339(4) 0.2429(4) 0.6560(3) 0.0378(7) Uani 1 1 d .
H10 H 0.5493 0.2359 0.6204 0.045 Uiso 1 1 calc R

loop_
_atom_site_aniso_label
_atom_site_aniso_U_11
_atom_site_aniso_U_22
_atom_site_aniso_U_33
_atom_site_aniso_U_23
_atom_site_aniso_U_13
_atom_site_aniso_U_12
Cu1 0.0641(3) 0.0446(3) 0.0149(2) -0.01190(19) -0.00308(18) -0.0229(2)
Cu2 0.0624(3) 0.0327(3) 0.0159(2) 0.00128(18) -0.00159(18) -0.0222(2)
Cl1 0.0720(6) 0.0424(5) 0.0268(4) -0.0100(4) -0.0023(4) -0.0307(4)
N1 0.0535(17) 0.0327(14) 0.0186(13) -0.0006(11) -0.0024(11) -0.0173(13)
N2 0.0516(16) 0.0326(13) 0.0097(11) -0.0038(10) -0.0006(10) -0.0211(12)
N3 0.0552(16) 0.0313(13) 0.0077(11) -0.0012(10) -0.0036(10) -0.0210(12)
N4 0.0639(19) 0.0462(16) 0.0181(14) -0.0151(12) -0.0012(12) -0.0242(14)
C1 0.0515(19) 0.0349(16) 0.0198(15) -0.0043(13) -0.0047(13) -0.0196(15)
C2 0.056(2) 0.0331(16) 0.0236(16) -0.0004(13) -0.0019(14) -0.0255(15)
C3 0.058(2) 0.0337(16) 0.0219(16) -0.0049(13) -0.0088(14) -0.0196(15)
C4 0.054(2) 0.0299(15) 0.0196(15) -0.0005(13) -0.0056(13) -0.0217(14)
C5 0.0442(18) 0.0263(14) 0.0140(14) -0.0014(12) -0.0002(12) -0.0139(13)
C6 0.0456(18) 0.0272(15) 0.0135(14) -0.0017(12) -0.0021(12) -0.0143(13)
C7 0.055(2) 0.0313(15) 0.0165(15) -0.0082(13) -0.0023(13) -0.0182(14)
C8 0.0431(17) 0.0343(15) 0.0132(14) -0.0070(12) -0.0009(12) -0.0158(14)
C9 0.0496(19) 0.0320(15) 0.0163(15) -0.0095(12) -0.0031(13) -0.0147(14)
C13 0.061(2) 0.064(2) 0.0210(17) -0.0196(16) 0.0071(15) -0.0366(19)
C12 0.063(2) 0.072(3) 0.0267(18) -0.0229(17) -0.0013(16) -0.036(2)
C11 0.059(2) 0.0485(19) 0.0206(16) -0.0157(14) 0.0090(14) -0.0312(17)
C10 0.052(2) 0.0475(19) 0.0185(15) -0.0123(14) 0.0012(13) -0.0250(16)

loop_
_atom_type_symbol
_atom_type_description
_atom_type_scat_dispersion_real
_atom_type_scat_dispersion_imag
_atom_type_scat_source
C C 0.0033 0.0016 'International Tables Vol C Tables 4.2.6.8 and 6.1.1.4'
H H 0.0000 0.0000 'International Tables Vol C Tables 4.2.6.8 and 6.1.1.4'
N N 0.0061 0.0033 'International Tables Vol C Tables 4.2.6.8 and 6.1.1.4'
Cl Cl 0.1484 0.1585 'International Tables Vol C Tables 4.2.6.8 and 6.1.1.4'
Cu Cu 0.3201 1.2651 'International Tables Vol C Tables 4.2.6.8 and 6.1.1.4'

loop_
_geom_angle_atom_site_label_1
_geom_angle_atom_site_label_2
_geom_angle_atom_site_label_3
_geom_angle
_geom_angle_site_symmetry_1
_geom_angle_site_symmetry_3
N2 Cu1 N4 136.69(11) . 1_554
N2 Cu1 Cl1 108.41(8) . .
N4 Cu1 Cl1 114.87(9) 1_554 .
N3 Cu2 N1 141.43(11) . 1_546
N3 Cu2 Cl1 105.68(8) . .
N1 Cu2 Cl1 112.86(9) 1_546 .
Cu1 Cl1 Cu2 85.90(3) . .
C2 N1 C3 117.3(3) . .
C2 N1 Cu2 121.5(2) . 1_564
C3 N1 Cu2 120.3(2) . 1_564
C6 N2 N3 107.5(2) . .
C6 N2 Cu1 135.3(2) . .
N3 N2 Cu1 116.50(19) . .
C8 N3 N2 107.8(2) . .
C8 N3 Cu2 130.3(2) . .
N2 N3 Cu2 121.30(19) . .
C11 N4 C12 116.9(3) . .
C11 N4 Cu1 121.1(2) . 1_556
C12 N4 Cu1 121.2(2) . 1_556
C2 C1 C5 119.8(3) . .
N1 C2 C1 123.6(3) . .
N1 C3 C4 122.6(3) . .
C5 C4 C3 119.9(3) . .
C4 C5 C1 116.8(3) . .
C4 C5 C6 122.3(3) . .
C1 C5 C6 120.8(3) . .
N2 C6 C7 110.2(3) . .
N2 C6 C5 122.6(3) . .
C7 C6 C5 127.2(3) . .
C8 C7 C6 104.3(3) . .
N3 C8 C7 110.1(3) . .
N3 C8 C9 119.9(3) . .
C7 C8 C9 130.0(3) . .
C13 C9 C10 117.4(3) . .
C13 C9 C8 121.2(3) . .
C10 C9 C8 121.4(3) . .
C9 C13 C12 119.4(3) . .
N4 C12 C13 123.4(3) . .
N4 C11 C10 123.1(3) . .
C9 C10 C11 119.7(3) . .

loop_
_geom_bond_atom_site_label_1
_geom_bond_atom_site_label_2
_geom_bond_distance
_geom_bond_site_symmetry_2
Cu1 N2 1.941(3) .
Cu1 N4 1.950(3) 1_554
Cu1 Cl1 2.3450(10) .
Cu2 N3 1.921(2) .
Cu2 N1 1.942(2) 1_546
Cu2 Cl1 2.3967(10) .
N1 C2 1.332(4) .
N1 C3 1.341(4) .
N1 Cu2 1.942(2) 1_564
N2 C6 1.342(4) .
N2 N3 1.366(3) .
N3 C8 1.349(4) .
N4 C11 1.334(4) .
N4 C12 1.337(5) .
N4 Cu1 1.950(3) 1_556
C1 C2 1.375(4) .
C1 C5 1.389(4) .
C3 C4 1.389(4) .
C4 C5 1.389(4) .
C5 C6 1.475(4) .
C6 C7 1.390(4) .
C7 C8 1.376(4) .
C8 C9 1.480(4) .
C9 C13 1.379(5) .
C9 C10 1.381(5) .
C13 C12 1.381(4) .
C11 C10 1.381(4) .
